data_7152315
loop_
_publ_author_name
'Coetzee, Jacorien'
'Eastham, Graham R.'
'Slawin, Alexandra M. Z.'
'Cole-Hamilton, David J'

_publ_section_title
;
 Phosphorus containing mixed anhydrides-their preparation, labile
 behaviour and potential routes to their stabilisation.
;
_journal_issue 18
_journal_name_full 'Organic &amp; biomolecular chemistry'
_journal_page_first 3677
_journal_page_last 3688
_journal_paper_doi 10.1039/c2ob07164a
_journal_volume 10
_journal_year 2012
_chemical_formula_moiety 'C36 H47 O4 P'
_chemical_formula_sum 'C36 H47 O4 P'
_chemical_formula_weight 574.71
_chemical_melting_point 166.0(10)
_chemical_name_common
;
Phenylacetyl(3,3',5,5'-Tetra-tert-butyl-1,1'-biphenyl-2,2'-diyl)phosphite
;
_chemical_name_systematic
;
2,4,8,10-tetra-tert-butyldibenzo[d,f][1,3,2]dioxaphosphepin-6-yl 2-phenylacetate
;
_space_group_IT_number 2
_symmetry_cell_setting triclinic
_symmetry_space_group_name_Hall '-P 1'
_symmetry_space_group_name_H-M 'P -1'
_atom_sites_solution_hydrogens geom
_atom_sites_solution_primary direct
_atom_sites_solution_secondary difmap
_audit_creation_method SHELXL-97
_cell_angle_alpha 78.15(2)
_cell_angle_beta 68.93(2)
_cell_angle_gamma 86.69(2)
_cell_formula_units_Z 2
_cell_length_a 10.232(3)
_cell_length_b 12.846(4)
_cell_length_c 13.644(2)
_cell_measurement_reflns_used 5111
_cell_measurement_temperature 93(2)
_cell_measurement_theta_max 28.7389
_cell_measurement_theta_min 2.1334
_cell_volume 1637.6(8)
_computing_cell_refinement 'CrystalClear (Rigaku Corp., 2004)'
_computing_data_collection 'CrystalClear (Rigaku Corp., 2004)'
_computing_data_reduction 'CrystalClear (Rigaku Corp., 2004)'
_computing_molecular_graphics 'Bruker SHELXTL'
_computing_publication_material 'Bruker SHELXTL'
_computing_structure_refinement 'SHELXL-97 (Sheldrick, 1997)'
_computing_structure_solution 'SHELXS-97 (Sheldrick, 1990)'
_diffrn_ambient_temperature 93(2)
_diffrn_measured_fraction_theta_full 0.965
_diffrn_measured_fraction_theta_max 0.965
_diffrn_measurement_device_type CCD
_diffrn_measurement_method '\w and \f scans'
_diffrn_radiation_monochromator confocal
_diffrn_radiation_source 'Rotating Anode'
_diffrn_radiation_type MoK\a
_diffrn_radiation_wavelength 0.71075
_diffrn_reflns_av_R_equivalents 0.0605
_diffrn_reflns_av_sigmaI/netI 0.0919
_diffrn_reflns_limit_h_max 12
_diffrn_reflns_limit_h_min -9
_diffrn_reflns_limit_k_max 15
_diffrn_reflns_limit_k_min -14
_diffrn_reflns_limit_l_max 12
_diffrn_reflns_limit_l_min -16
_diffrn_reflns_number 10448
_diffrn_reflns_theta_full 25.34
_diffrn_reflns_theta_max 25.34
_diffrn_reflns_theta_min 2.13
_exptl_absorpt_coefficient_mu 0.120
_exptl_absorpt_correction_T_max 0.9881
_exptl_absorpt_correction_T_min 0.9649
_exptl_absorpt_correction_type multi-scan
_exptl_absorpt_process_details 'Jacobson, R. (1998) Private communication'
_exptl_crystal_colour colourless
_exptl_crystal_density_diffrn 1.166
_exptl_crystal_density_method 'not measured'
_exptl_crystal_description prism
_exptl_crystal_F_000 620
_exptl_crystal_size_max 0.30
_exptl_crystal_size_mid 0.30
_exptl_crystal_size_min 0.10
_refine_diff_density_max 0.430
_refine_diff_density_min -0.480
_refine_diff_density_rms 0.072
_refine_ls_extinction_method none
_refine_ls_goodness_of_fit_ref 1.066
_refine_ls_hydrogen_treatment constr
_refine_ls_matrix_type full
_refine_ls_number_parameters 383
_refine_ls_number_reflns 5799
_refine_ls_number_restraints 0
_refine_ls_restrained_S_all 1.066
_refine_ls_R_factor_all 0.1038
_refine_ls_R_factor_gt 0.0789
_refine_ls_shift/su_max 0.000
_refine_ls_shift/su_mean 0.000
_refine_ls_structure_factor_coef Fsqd
_refine_ls_weighting_details 'calc w=1/[\s^2^(Fo^2^)+(0.1008P)^2^+0.7048P] where P=(Fo^2^+2Fc^2^)/3'
_refine_ls_weighting_scheme calc
_refine_ls_wR_factor_gt 0.2018
_refine_ls_wR_factor_ref 0.2238
_reflns_number_gt 4188
_reflns_number_total 5799
_reflns_threshold_expression >2sigma(I)
_cod_data_source_file c2ob07164a.txt
_cod_data_source_block compound13
_cod_depositor_comments
;
The following automatic conversions were performed:

'_chemical_melting_point' value '165-167' was changed to '166.0(10)'
- the average value was taken and precision was
estimated.

'_symmetry_cell_setting' value 'Triclinic' changed to
'triclinic' according to
/home/saulius/struct/CIF-dictionaries/cif_core.dic dictionary named
'cif_core.dic' version 2.4.1 from 2010-06-29.

Automatic conversion script
Id: cif_fix_values 1715 2011-07-08 13:25:40Z adriana 
;
_cod_original_sg_symbol_H-M P-1
_cod_database_code 7152315

loop_
_symmetry_equiv_pos_as_xyz
'x, y, z'
'-x, -y, -z'

loop_
_atom_site_label
_atom_site_type_symbol
_atom_site_fract_x
_atom_site_fract_y
_atom_site_fract_z
_atom_site_U_iso_or_equiv
_atom_site_adp_type
_atom_site_occupancy
_atom_site_symmetry_multiplicity
_atom_site_calc_flag
_atom_site_refinement_flags
P1 P 0.83389(9) -0.01077(7) 0.45837(6) 0.0364(3) Uani 1 1 d .
O4 O 0.9011(2) 0.08539(16) 0.35765(15) 0.0350(5) Uani 1 1 d .
O3 O 0.6946(2) -0.04469(16) 0.43924(15) 0.0343(5) Uani 1 1 d .
O1 O 0.7422(2) 0.05791(17) 0.55183(16) 0.0408(6) Uani 1 1 d .
O2 O 0.6715(3) -0.0942(2) 0.67267(18) 0.0503(6) Uani 1 1 d .
C14 C 0.7462(3) -0.0021(2) 0.2514(2) 0.0301(7) Uani 1 1 d .
C11 C 0.7136(3) -0.2147(3) 0.2480(2) 0.0346(7) Uani 1 1 d .
H11 H 0.7008 -0.2869 0.2465 0.041 Uiso 1 1 calc R
C20 C 0.7545(3) 0.1127(2) 0.2505(2) 0.0314(7) Uani 1 1 d .
C12 C 0.7525(3) -0.1397(2) 0.1505(2) 0.0333(7) Uani 1 1 d .
C15 C 0.8307(3) 0.1565(2) 0.2995(2) 0.0320(7) Uani 1 1 d .
C9 C 0.7147(3) -0.0812(2) 0.3447(2) 0.0320(7) Uani 1 1 d .
C17 C 0.7882(3) 0.3307(2) 0.2204(2) 0.0351(7) Uani 1 1 d .
H17 H 0.8015 0.4056 0.2078 0.042 Uiso 1 1 calc R
C1 C 0.6749(4) 0.0014(3) 0.6532(2) 0.0393(8) Uani 1 1 d .
C19 C 0.6890(3) 0.1833(2) 0.1905(2) 0.0331(7) Uani 1 1 d .
H19 H 0.6332 0.1551 0.1592 0.040 Uiso 1 1 calc R
C13 C 0.7656(3) -0.0344(2) 0.1552(2) 0.0337(7) Uani 1 1 d .
H13 H 0.7885 0.0178 0.0909 0.040 Uiso 1 1 calc R
C32 C 0.5364(4) 0.4443(3) 0.1820(3) 0.0467(9) Uani 1 1 d .
H32A H 0.4613 0.4024 0.2415 0.070 Uiso 1 1 calc R
H32B H 0.4954 0.4976 0.1394 0.070 Uiso 1 1 calc R
H32C H 0.5929 0.4801 0.2104 0.070 Uiso 1 1 calc R
C3 C 0.7082(3) 0.1428(3) 0.7434(2) 0.0356(7) Uani 1 1 d .
C25 C 0.7758(4) -0.1723(3) 0.0429(2) 0.0408(8) Uani 1 1 d .
C29 C 0.6298(4) 0.3704(3) 0.1108(2) 0.0384(8) Uani 1 1 d .
C16 C 0.8554(3) 0.2658(2) 0.2827(2) 0.0332(7) Uani 1 1 d .
C18 C 0.7024(3) 0.2917(2) 0.1753(2) 0.0333(7) Uani 1 1 d .
C10 C 0.6932(3) -0.1879(2) 0.3463(2) 0.0342(7) Uani 1 1 d .
C21 C 0.6431(3) -0.2720(2) 0.4508(2) 0.0358(7) Uani 1 1 d .
C8 C 0.6844(4) 0.2530(3) 0.7399(3) 0.0501(9) Uani 1 1 d .
H8 H 0.6017 0.2815 0.7292 0.060 Uiso 1 1 calc R
C33 C 0.9530(3) 0.3154(3) 0.3250(2) 0.0370(7) Uani 1 1 d .
C31 C 0.7436(4) 0.4365(3) 0.0128(2) 0.0444(8) Uani 1 1 d .
H31A H 0.7997 0.4770 0.0375 0.067 Uiso 1 1 calc R
H31B H 0.6987 0.4856 -0.0301 0.067 Uiso 1 1 calc R
H31C H 0.8043 0.3886 -0.0309 0.067 Uiso 1 1 calc R
C34 C 1.1013(3) 0.2712(3) 0.2816(3) 0.0445(8) Uani 1 1 d .
H34A H 1.1636 0.3036 0.3077 0.067 Uiso 1 1 calc R
H34B H 1.1364 0.2881 0.2031 0.067 Uiso 1 1 calc R
H34C H 1.0982 0.1939 0.3064 0.067 Uiso 1 1 calc R
C24 C 0.7571(4) -0.2912(3) 0.5000(3) 0.0465(9) Uani 1 1 d .
H24A H 0.7710 -0.2270 0.5237 0.070 Uiso 1 1 calc R
H24B H 0.8449 -0.3083 0.4464 0.070 Uiso 1 1 calc R
H24C H 0.7286 -0.3507 0.5616 0.070 Uiso 1 1 calc R
C22 C 0.6114(4) -0.3788(3) 0.4305(3) 0.0478(9) Uani 1 1 d .
H22A H 0.5751 -0.4294 0.4989 0.072 Uiso 1 1 calc R
H22B H 0.6975 -0.4063 0.3837 0.072 Uiso 1 1 calc R
H22C H 0.5413 -0.3691 0.3960 0.072 Uiso 1 1 calc R
C4 C 0.8316(4) 0.1052(3) 0.7600(3) 0.0459(9) Uani 1 1 d .
H4 H 0.8544 0.0325 0.7599 0.055 Uiso 1 1 calc R
C5 C 0.9208(4) 0.1708(3) 0.7765(3) 0.0455(8) Uani 1 1 d .
H5 H 1.0004 0.1418 0.7919 0.055 Uiso 1 1 calc R
C36 C 0.9677(4) 0.4366(3) 0.2859(3) 0.0509(9) Uani 1 1 d .
H36A H 1.0359 0.4644 0.3098 0.076 Uiso 1 1 calc R
H36B H 0.8767 0.4693 0.3156 0.076 Uiso 1 1 calc R
H36C H 0.9998 0.4534 0.2075 0.076 Uiso 1 1 calc R
C27 C 0.6664(4) -0.1165(3) -0.0035(3) 0.0511(9) Uani 1 1 d .
H27A H 0.6818 -0.1355 -0.0727 0.077 Uiso 1 1 calc R
H27B H 0.6762 -0.0392 -0.0132 0.077 Uiso 1 1 calc R
H27C H 0.5719 -0.1395 0.0462 0.077 Uiso 1 1 calc R
C30 C 0.5396(4) 0.3128(3) 0.0696(3) 0.0508(9) Uani 1 1 d .
H30A H 0.5989 0.2673 0.0222 0.076 Uiso 1 1 calc R
H30B H 0.4940 0.3652 0.0298 0.076 Uiso 1 1 calc R
H30C H 0.4680 0.2689 0.1304 0.076 Uiso 1 1 calc R
C6 C 0.8954(4) 0.2771(3) 0.7709(3) 0.0556(10) Uani 1 1 d .
H6 H 0.9586 0.3222 0.7802 0.067 Uiso 1 1 calc R
C2 C 0.6087(4) 0.0711(3) 0.7331(2) 0.0452(8) Uani 1 1 d .
H2B H 0.5364 0.1144 0.7119 0.054 Uiso 1 1 calc R
H2A H 0.5610 0.0253 0.8040 0.054 Uiso 1 1 calc R
C35 C 0.8978(4) 0.2932(3) 0.4474(2) 0.0481(9) Uani 1 1 d .
H35A H 0.8997 0.2166 0.4747 0.072 Uiso 1 1 calc R
H35B H 0.8013 0.3180 0.4739 0.072 Uiso 1 1 calc R
H35C H 0.9568 0.3308 0.4722 0.072 Uiso 1 1 calc R
C7 C 0.7736(4) 0.3198(3) 0.7511(3) 0.0577(10) Uani 1 1 d .
H7 H 0.7553 0.3937 0.7457 0.069 Uiso 1 1 calc R
C23 C 0.5070(4) -0.2370(3) 0.5304(3) 0.0491(9) Uani 1 1 d .
H23A H 0.5262 -0.1739 0.5535 0.074 Uiso 1 1 calc R
H23B H 0.4705 -0.2948 0.5929 0.074 Uiso 1 1 calc R
H23C H 0.4375 -0.2198 0.4956 0.074 Uiso 1 1 calc R
C28 C 0.9222(4) -0.1352(3) -0.0351(3) 0.0516(9) Uani 1 1 d .
H28A H 0.9923 -0.1696 -0.0061 0.077 Uiso 1 1 calc R
H28B H 0.9307 -0.0578 -0.0448 0.077 Uiso 1 1 calc R
H28C H 0.9377 -0.1544 -0.1042 0.077 Uiso 1 1 calc R
C26 C 0.7589(5) -0.2907(3) 0.0541(3) 0.0595(11) Uani 1 1 d .
H26A H 0.7744 -0.3070 -0.0162 0.089 Uiso 1 1 calc R
H26B H 0.6639 -0.3136 0.1029 0.089 Uiso 1 1 calc R
H26C H 0.8273 -0.3283 0.0830 0.089 Uiso 1 1 calc R

loop_
_atom_site_aniso_label
_atom_site_aniso_U_11
_atom_site_aniso_U_22
_atom_site_aniso_U_33
_atom_site_aniso_U_23
_atom_site_aniso_U_13
_atom_site_aniso_U_12
P1 0.0392(5) 0.0353(5) 0.0393(4) -0.0090(3) -0.0183(4) -0.0014(4)
O4 0.0363(13) 0.0322(12) 0.0420(11) -0.0082(9) -0.0201(9) 0.0000(9)
O3 0.0376(13) 0.0355(12) 0.0333(10) -0.0085(8) -0.0154(9) -0.0026(10)
O1 0.0466(15) 0.0382(13) 0.0390(11) -0.0076(9) -0.0162(10) -0.0038(11)
O2 0.0550(17) 0.0427(16) 0.0529(13) -0.0057(11) -0.0207(12) -0.0009(12)
C14 0.0259(16) 0.0329(17) 0.0350(14) -0.0070(12) -0.0143(12) -0.0037(13)
C11 0.0341(18) 0.0328(18) 0.0398(15) -0.0086(13) -0.0149(13) -0.0067(14)
C20 0.0299(17) 0.0320(17) 0.0331(14) -0.0052(12) -0.0125(12) -0.0020(13)
C12 0.0290(17) 0.0340(18) 0.0382(15) -0.0098(12) -0.0110(13) -0.0058(13)
C15 0.0279(16) 0.0355(18) 0.0348(14) -0.0084(12) -0.0131(12) 0.0025(13)
C9 0.0285(17) 0.0379(18) 0.0328(14) -0.0098(12) -0.0126(12) -0.0025(13)
C17 0.0353(18) 0.0281(17) 0.0390(15) -0.0052(12) -0.0099(13) -0.0045(14)
C1 0.0384(19) 0.040(2) 0.0436(16) -0.0067(14) -0.0199(14) -0.0048(15)
C19 0.0331(17) 0.0338(18) 0.0335(14) -0.0060(12) -0.0126(13) -0.0056(14)
C13 0.0306(17) 0.0347(18) 0.0365(15) -0.0046(12) -0.0131(13) -0.0050(14)
C32 0.049(2) 0.042(2) 0.0467(17) -0.0011(14) -0.0177(16) 0.0014(16)
C3 0.0369(19) 0.0391(19) 0.0290(13) -0.0080(12) -0.0085(13) -0.0012(14)
C25 0.046(2) 0.040(2) 0.0352(15) -0.0114(13) -0.0088(14) -0.0127(16)
C29 0.043(2) 0.0327(18) 0.0425(16) -0.0002(13) -0.0217(14) -0.0049(15)
C16 0.0311(17) 0.0324(18) 0.0377(15) -0.0086(12) -0.0128(13) -0.0029(13)
C18 0.0322(17) 0.0331(18) 0.0346(14) -0.0038(12) -0.0129(13) -0.0022(13)
C10 0.0317(17) 0.0315(18) 0.0392(15) -0.0049(12) -0.0128(13) -0.0046(13)
C21 0.0382(19) 0.0330(18) 0.0380(15) -0.0024(12) -0.0172(13) -0.0046(14)
C8 0.045(2) 0.056(2) 0.0490(18) -0.0113(16) -0.0167(16) 0.0001(18)
C33 0.0357(18) 0.0349(18) 0.0446(16) -0.0109(13) -0.0168(14) -0.0042(14)
C31 0.051(2) 0.038(2) 0.0426(17) -0.0035(14) -0.0172(16) -0.0043(16)
C34 0.0329(19) 0.054(2) 0.0521(18) -0.0185(16) -0.0169(15) -0.0060(16)
C24 0.050(2) 0.040(2) 0.0519(18) -0.0004(15) -0.0248(16) -0.0052(17)
C22 0.063(3) 0.036(2) 0.0459(17) -0.0005(14) -0.0236(17) -0.0129(18)
C4 0.044(2) 0.045(2) 0.0465(17) -0.0097(15) -0.0128(15) -0.0031(17)
C5 0.0335(19) 0.043(2) 0.064(2) -0.0112(16) -0.0222(16) -0.0044(16)
C36 0.057(2) 0.037(2) 0.069(2) -0.0090(16) -0.0337(19) -0.0134(18)
C27 0.048(2) 0.061(3) 0.0462(18) -0.0118(16) -0.0164(16) -0.0121(19)
C30 0.055(2) 0.046(2) 0.062(2) -0.0014(17) -0.0371(19) -0.0032(18)
C6 0.045(2) 0.061(3) 0.062(2) -0.0222(18) -0.0134(18) -0.014(2)
C2 0.044(2) 0.053(2) 0.0397(16) -0.0112(15) -0.0141(15) -0.0019(17)
C35 0.044(2) 0.057(2) 0.0472(18) -0.0169(16) -0.0152(16) -0.0155(18)
C7 0.053(2) 0.036(2) 0.080(3) -0.0257(18) -0.012(2) -0.0030(18)
C23 0.043(2) 0.052(2) 0.0431(17) -0.0010(15) -0.0086(15) -0.0092(17)
C28 0.047(2) 0.058(2) 0.0468(18) -0.0184(16) -0.0076(16) -0.0094(18)
C26 0.080(3) 0.051(2) 0.0474(19) -0.0155(16) -0.0154(19) -0.020(2)

loop_
_atom_type_symbol
_atom_type_description
_atom_type_scat_dispersion_real
_atom_type_scat_dispersion_imag
_atom_type_scat_source
C C 0.0033 0.0016 'International Tables Vol C Tables 4.2.6.8 and 6.1.1.4'
H H 0.0000 0.0000 'International Tables Vol C Tables 4.2.6.8 and 6.1.1.4'
O O 0.0106 0.0060 'International Tables Vol C Tables 4.2.6.8 and 6.1.1.4'
P P 0.1023 0.0942 'International Tables Vol C Tables 4.2.6.8 and 6.1.1.4'

loop_
_geom_angle_atom_site_label_1
_geom_angle_atom_site_label_2
_geom_angle_atom_site_label_3
_geom_angle
O4 P1 O3 102.74(11)
O4 P1 O1 100.39(12)
O3 P1 O1 93.28(11)
C15 O4 P1 127.87(19)
C9 O3 P1 117.60(18)
C1 O1 P1 117.4(2)
C13 C14 C9 117.6(3)
C13 C14 C20 118.9(2)
C9 C14 C20 123.5(2)
C10 C11 C12 123.2(3)
C10 C11 H11 118.4
C12 C11 H11 118.4
C15 C20 C19 117.5(3)
C15 C20 C14 124.6(3)
C19 C20 C14 117.8(2)
C13 C12 C11 117.4(3)
C13 C12 C25 120.8(3)
C11 C12 C25 121.8(3)
C20 C15 C16 123.1(3)
C20 C15 O4 117.7(3)
C16 C15 O4 118.6(3)
C10 C9 C14 122.9(3)
C10 C9 O3 121.5(2)
C14 C9 O3 115.4(3)
C16 C17 C18 123.7(3)
C16 C17 H17 118.1
C18 C17 H17 118.1
O2 C1 O1 121.5(3)
O2 C1 C2 125.5(3)
O1 C1 C2 113.0(3)
C18 C19 C20 122.4(3)
C18 C19 H19 118.8
C20 C19 H19 118.8
C12 C13 C14 122.3(3)
C12 C13 H13 118.9
C14 C13 H13 118.9
C29 C32 H32A 109.5
C29 C32 H32B 109.5
H32A C32 H32B 109.5
C29 C32 H32C 109.5
H32A C32 H32C 109.5
H32B C32 H32C 109.5
C4 C3 C8 115.7(3)
C4 C3 C2 121.7(3)
C8 C3 C2 122.6(3)
C26 C25 C28 110.0(3)
C26 C25 C12 112.8(3)
C28 C25 C12 108.7(3)
C26 C25 C27 107.5(3)
C28 C25 C27 108.8(3)
C12 C25 C27 108.9(3)
C30 C29 C18 111.7(3)
C30 C29 C32 108.9(3)
C18 C29 C32 109.5(2)
C30 C29 C31 108.0(3)
C18 C29 C31 108.6(3)
C32 C29 C31 110.0(3)
C17 C16 C15 115.6(3)
C17 C16 C33 120.2(3)
C15 C16 C33 124.2(3)
C19 C18 C17 117.4(3)
C19 C18 C29 123.1(3)
C17 C18 C29 119.5(3)
C11 C10 C9 116.5(3)
C11 C10 C21 120.8(3)
C9 C10 C21 122.6(3)
C22 C21 C24 107.0(3)
C22 C21 C23 106.9(3)
C24 C21 C23 110.7(3)
C22 C21 C10 111.4(2)
C24 C21 C10 110.2(3)
C23 C21 C10 110.5(3)
C7 C8 C3 123.3(4)
C7 C8 H8 118.3
C3 C8 H8 118.3
C35 C33 C36 107.6(3)
C35 C33 C34 110.4(3)
C36 C33 C34 106.2(3)
C35 C33 C16 111.1(2)
C36 C33 C16 111.9(3)
C34 C33 C16 109.5(3)
C29 C31 H31A 109.5
C29 C31 H31B 109.5
H31A C31 H31B 109.5
C29 C31 H31C 109.5
H31A C31 H31C 109.5
H31B C31 H31C 109.5
C33 C34 H34A 109.5
C33 C34 H34B 109.5
H34A C34 H34B 109.5
C33 C34 H34C 109.5
H34A C34 H34C 109.5
H34B C34 H34C 109.5
C21 C24 H24A 109.5
C21 C24 H24B 109.5
H24A C24 H24B 109.5
C21 C24 H24C 109.5
H24A C24 H24C 109.5
H24B C24 H24C 109.5
C21 C22 H22A 109.5
C21 C22 H22B 109.5
H22A C22 H22B 109.5
C21 C22 H22C 109.5
H22A C22 H22C 109.5
H22B C22 H22C 109.5
C5 C4 C3 122.0(3)
C5 C4 H4 119.0
C3 C4 H4 119.0
C6 C5 C4 120.5(3)
C6 C5 H5 119.7
C4 C5 H5 119.7
C33 C36 H36A 109.5
C33 C36 H36B 109.5
H36A C36 H36B 109.5
C33 C36 H36C 109.5
H36A C36 H36C 109.5
H36B C36 H36C 109.5
C25 C27 H27A 109.5
C25 C27 H27B 109.5
H27A C27 H27B 109.5
C25 C27 H27C 109.5
H27A C27 H27C 109.5
H27B C27 H27C 109.5
C29 C30 H30A 109.5
C29 C30 H30B 109.5
H30A C30 H30B 109.5
C29 C30 H30C 109.5
H30A C30 H30C 109.5
H30B C30 H30C 109.5
C5 C6 C7 119.6(3)
C5 C6 H6 120.2
C7 C6 H6 120.2
C3 C2 C1 114.1(3)
C3 C2 H2B 108.7
C1 C2 H2B 108.7
C3 C2 H2A 108.7
C1 C2 H2A 108.7
H2B C2 H2A 107.6
C33 C35 H35A 109.5
C33 C35 H35B 109.5
H35A C35 H35B 109.5
C33 C35 H35C 109.5
H35A C35 H35C 109.5
H35B C35 H35C 109.5
C8 C7 C6 118.7(4)
C8 C7 H7 120.6
C6 C7 H7 120.6
C21 C23 H23A 109.5
C21 C23 H23B 109.5
H23A C23 H23B 109.5
C21 C23 H23C 109.5
H23A C23 H23C 109.5
H23B C23 H23C 109.5
C25 C28 H28A 109.5
C25 C28 H28B 109.5
H28A C28 H28B 109.5
C25 C28 H28C 109.5
H28A C28 H28C 109.5
H28B C28 H28C 109.5
C25 C26 H26A 109.5
C25 C26 H26B 109.5
H26A C26 H26B 109.5
C25 C26 H26C 109.5
H26A C26 H26C 109.5
H26B C26 H26C 109.5

loop_
_geom_bond_atom_site_label_1
_geom_bond_atom_site_label_2
_geom_bond_distance
P1 O4 1.615(2)
P1 O3 1.635(2)
P1 O1 1.671(2)
O4 C15 1.421(4)
O3 C9 1.404(3)
O1 C1 1.370(4)
O2 C1 1.203(4)
C14 C13 1.401(4)
C14 C9 1.403(4)
C14 C20 1.479(4)
C11 C10 1.393(4)
C11 C12 1.412(4)
C11 H11 0.9500
C20 C15 1.396(4)
C20 C19 1.400(4)
C12 C13 1.383(4)
C12 C25 1.542(4)
C15 C16 1.399(4)
C9 C10 1.395(4)
C17 C16 1.398(4)
C17 C18 1.402(4)
C17 H17 0.9500
C1 C2 1.499(5)
C19 C18 1.373(4)
C19 H19 0.9500
C13 H13 0.9500
C32 C29 1.538(5)
C32 H32A 0.9800
C32 H32B 0.9800
C32 H32C 0.9800
C3 C4 1.403(5)
C3 C8 1.416(5)
C3 C2 1.473(5)
C25 C26 1.511(5)
C25 C28 1.527(5)
C25 C27 1.549(5)
C29 C30 1.530(5)
C29 C18 1.538(4)
C29 C31 1.546(4)
C16 C33 1.542(4)
C10 C21 1.539(4)
C21 C22 1.528(4)
C21 C24 1.528(5)
C21 C23 1.537(5)
C8 C7 1.356(5)
C8 H8 0.9500
C33 C35 1.528(4)
C33 C36 1.536(5)
C33 C34 1.538(5)
C31 H31A 0.9800
C31 H31B 0.9800
C31 H31C 0.9800
C34 H34A 0.9800
C34 H34B 0.9800
C34 H34C 0.9800
C24 H24A 0.9800
C24 H24B 0.9800
C24 H24C 0.9800
C22 H22A 0.9800
C22 H22B 0.9800
C22 H22C 0.9800
C4 C5 1.382(5)
C4 H4 0.9500
C5 C6 1.366(5)
C5 H5 0.9500
C36 H36A 0.9800
C36 H36B 0.9800
C36 H36C 0.9800
C27 H27A 0.9800
C27 H27B 0.9800
C27 H27C 0.9800
C30 H30A 0.9800
C30 H30B 0.9800
C30 H30C 0.9800
C6 C7 1.424(6)
C6 H6 0.9500
C2 H2B 0.9900
C2 H2A 0.9900
C35 H35A 0.9800
C35 H35B 0.9800
C35 H35C 0.9800
C7 H7 0.9500
C23 H23A 0.9800
C23 H23B 0.9800
C23 H23C 0.9800
C28 H28A 0.9800
C28 H28B 0.9800
C28 H28C 0.9800
C26 H26A 0.9800
C26 H26B 0.9800
C26 H26C 0.9800

loop_
_geom_torsion_atom_site_label_1
_geom_torsion_atom_site_label_2
_geom_torsion_atom_site_label_3
_geom_torsion_atom_site_label_4
_geom_torsion
O3 P1 O4 C15 27.4(2)
O1 P1 O4 C15 -68.4(2)
O4 P1 O3 C9 61.1(2)
O1 P1 O3 C9 162.5(2)
O4 P1 O1 C1 -176.4(2)
O3 P1 O1 C1 80.0(2)
C13 C14 C20 C15 -132.9(3)
C9 C14 C20 C15 49.5(4)
C13 C14 C20 C19 42.7(4)
C9 C14 C20 C19 -134.9(3)
C10 C11 C12 C13 -2.3(5)
C10 C11 C12 C25 179.3(3)
C19 C20 C15 C16 -6.5(4)
C14 C20 C15 C16 169.2(3)
C19 C20 C15 O4 -178.1(2)
C14 C20 C15 O4 -2.4(4)
P1 O4 C15 C20 -58.5(3)
P1 O4 C15 C16 129.5(3)
C13 C14 C9 C10 -4.3(5)
C20 C14 C9 C10 173.3(3)
C13 C14 C9 O3 -179.3(3)
C20 C14 C9 O3 -1.7(4)
P1 O3 C9 C10 108.7(3)
P1 O3 C9 C14 -76.3(3)
P1 O1 C1 O2 -6.2(4)
P1 O1 C1 C2 173.9(2)
C15 C20 C19 C18 2.8(4)
C14 C20 C19 C18 -173.2(3)
C11 C12 C13 C14 2.1(5)
C25 C12 C13 C14 -179.5(3)
C9 C14 C13 C12 1.0(5)
C20 C14 C13 C12 -176.7(3)
C13 C12 C25 C26 179.2(3)
C11 C12 C25 C26 -2.5(5)
C13 C12 C25 C28 56.9(4)
C11 C12 C25 C28 -124.8(3)
C13 C12 C25 C27 -61.5(4)
C11 C12 C25 C27 116.8(3)
C18 C17 C16 C15 -0.7(4)
C18 C17 C16 C33 177.4(3)
C20 C15 C16 C17 5.4(4)
O4 C15 C16 C17 176.9(2)
C20 C15 C16 C33 -172.6(3)
O4 C15 C16 C33 -1.0(4)
C20 C19 C18 C17 1.6(4)
C20 C19 C18 C29 -179.3(3)
C16 C17 C18 C19 -2.7(5)
C16 C17 C18 C29 178.2(3)
C30 C29 C18 C19 1.6(4)
C32 C29 C18 C19 122.4(3)
C31 C29 C18 C19 -117.5(3)
C30 C29 C18 C17 -179.3(3)
C32 C29 C18 C17 -58.5(4)
C31 C29 C18 C17 61.6(4)
C12 C11 C10 C9 -0.7(5)
C12 C11 C10 C21 176.6(3)
C14 C9 C10 C11 4.1(5)
O3 C9 C10 C11 178.8(3)
C14 C9 C10 C21 -173.2(3)
O3 C9 C10 C21 1.5(5)
C11 C10 C21 C22 -4.1(4)
C9 C10 C21 C22 173.0(3)
C11 C10 C21 C24 114.6(3)
C9 C10 C21 C24 -68.3(4)
C11 C10 C21 C23 -122.8(3)
C9 C10 C21 C23 54.3(4)
C4 C3 C8 C7 0.4(5)
C2 C3 C8 C7 178.8(3)
C17 C16 C33 C35 117.8(3)
C15 C16 C33 C35 -64.3(4)
C17 C16 C33 C36 -2.5(4)
C15 C16 C33 C36 175.4(3)
C17 C16 C33 C34 -120.0(3)
C15 C16 C33 C34 57.9(4)
C8 C3 C4 C5 2.7(4)
C2 C3 C4 C5 -175.8(3)
C3 C4 C5 C6 -3.9(5)
C4 C5 C6 C7 1.9(5)
C4 C3 C2 C1 -50.7(4)
C8 C3 C2 C1 130.9(3)
O2 C1 C2 C3 120.8(4)
O1 C1 C2 C3 -59.3(4)
C3 C8 C7 C6 -2.2(5)
C5 C6 C7 C8 1.0(6)
